data_1518676
loop_
_publ_author_name
'Wu, Shangze'
'Zeng, Rong'
'Fu, Chunling'
'Yu, Yihua'
'Zhang, Xue'
'Ma, Shengming'

_publ_section_title
;
 Rhodium-catalyzed C--H functionalization-based approach to eight-membered
 lactams
;
_journal_issue 4
_journal_name_full 'Chem. Sci.'
_journal_page_first 2275
_journal_paper_doi 10.1039/C5SC00092K
_journal_volume 6
_journal_year 2015
_chemical_formula_moiety 'C17 H23 N O Si, H2 O'
_chemical_formula_sum 'C17 H25 N O2 Si'
_chemical_formula_weight 303.47
_chemical_name_systematic
; 
 ? 
;
_space_group_IT_number 14
_symmetry_cell_setting monoclinic
_symmetry_space_group_name_Hall '-P 2yn'
_symmetry_space_group_name_H-M 'P 1 21/n 1'
_atom_sites_solution_hydrogens geom
_atom_sites_solution_primary direct
_atom_sites_solution_secondary difmap
_audit_creation_method SHELXL-97
_audit_update_record
;
2014-01-03 deposited with the CCDC.
2015-02-05 downloaded from the CCDC.
;
_cell_angle_alpha 90.00
_cell_angle_beta 92.188(5)
_cell_angle_gamma 90.00
_cell_formula_units_Z 8
_cell_length_a 7.8451(6)
_cell_length_b 10.8055(10)
_cell_length_c 41.681(3)
_cell_measurement_reflns_used 2943
_cell_measurement_temperature 293(2)
_cell_measurement_theta_max 29.4993
_cell_measurement_theta_min 2.8054
_cell_volume 3530.7(5)
_computing_cell_refinement 'CrysAlis PRO (Agilent Technologies, 2011)'
_computing_data_collection 'CrysAlis PRO'
_computing_data_reduction 'CrysAlis PRO'
_computing_molecular_graphics 'OLEX2 (Dolomanov et al., 2009)'
_computing_publication_material OLEX2
_computing_structure_refinement 'SHELXL-97 (Sheldrick, 2008)'
_computing_structure_solution 'SHELXS-97 (Sheldrick, 2008)'
_diffrn_ambient_temperature 293(2)
_diffrn_detector_area_resol_mean 10.3592
_diffrn_measured_fraction_theta_full 0.998
_diffrn_measured_fraction_theta_max 0.998
_diffrn_measurement_device_type 'Xcalibur, Atlas, Gemini ultra'
_diffrn_measurement_method '\w scans'
_diffrn_radiation_monochromator graphite
_diffrn_radiation_source 'fine-focus sealed tube'
_diffrn_radiation_type MoK\a
_diffrn_radiation_wavelength 0.71073
_diffrn_reflns_av_R_equivalents 0.0483
_diffrn_reflns_av_sigmaI/netI 0.0619
_diffrn_reflns_limit_h_max 8
_diffrn_reflns_limit_h_min -9
_diffrn_reflns_limit_k_max 9
_diffrn_reflns_limit_k_min -13
_diffrn_reflns_limit_l_max 39
_diffrn_reflns_limit_l_min -50
_diffrn_reflns_number 15620
_diffrn_reflns_theta_full 25.35
_diffrn_reflns_theta_max 25.35
_diffrn_reflns_theta_min 3.03
_exptl_absorpt_coefficient_mu 0.137
_exptl_absorpt_correction_T_max 0.9837
_exptl_absorpt_correction_T_min 0.9497
_exptl_absorpt_correction_type multi-scan
_exptl_absorpt_process_details
;
CrysAlis PRO (Agilent Technologies, 2011) 
;
_exptl_crystal_colour yellow
_exptl_crystal_density_diffrn 1.142
_exptl_crystal_density_method 'not measured'
_exptl_crystal_description platelet
_exptl_crystal_F_000 1312
_exptl_crystal_size_max 0.38
_exptl_crystal_size_mid 0.30
_exptl_crystal_size_min 0.12
_refine_diff_density_max 0.510
_refine_diff_density_min -0.380
_refine_diff_density_rms 0.062
_refine_ls_extinction_method none
_refine_ls_goodness_of_fit_ref 1.055
_refine_ls_hydrogen_treatment mixed
_refine_ls_matrix_type full
_refine_ls_number_parameters 401
_refine_ls_number_reflns 6440
_refine_ls_number_restraints 76
_refine_ls_restrained_S_all 1.082
_refine_ls_R_factor_all 0.1392
_refine_ls_R_factor_gt 0.1006
_refine_ls_shift/su_max 0.000
_refine_ls_shift/su_mean 0.000
_refine_ls_structure_factor_coef Fsqd
_refine_ls_weighting_details 'calc w=1/[\s^2^(Fo^2^)+(0.0876P)^2^+7.5774P] where P=(Fo^2^+2Fc^2^)/3'
_refine_ls_weighting_scheme calc
_refine_ls_wR_factor_gt 0.2419
_refine_ls_wR_factor_ref 0.2672
_reflns_number_gt 4214
_reflns_number_total 6440
_reflns_threshold_expression >2sigma(I)
_cod_data_source_file c5sc00092k2.cif
_cod_data_source_block 130906_wsz_2_91_3
_cod_depositor_comments 'Adding full bibliography for 1518676--1518677.cif.'
_cod_original_sg_symbol_H-M 'P 21/n'
_cod_database_code 1518676

loop_
_symmetry_equiv_pos_as_xyz
'x, y, z'
'-x+1/2, y+1/2, -z+1/2'
'-x, -y, -z'
'x-1/2, -y-1/2, z-1/2'

loop_
_atom_site_label
_atom_site_type_symbol
_atom_site_fract_x
_atom_site_fract_y
_atom_site_fract_z
_atom_site_U_iso_or_equiv
_atom_site_adp_type
_atom_site_occupancy
_atom_site_symmetry_multiplicity
_atom_site_calc_flag
_atom_site_refinement_flags
Si1 Si 0.2312(2) 0.89884(17) 0.05838(4) 0.0674(5) Uani 1 1 d U
Si2 Si 0.7175(3) 0.40098(19) 0.06095(4) 0.0754(6) Uani 1 1 d U
O1 O 0.1635(4) 1.0279(4) 0.23139(8) 0.0542(9) Uani 1 1 d .
O2 O 0.6640(4) 0.2902(4) 0.23400(8) 0.0544(9) Uani 1 1 d .
O3 O 0.4946(5) 0.7414(4) 0.24389(11) 0.0683(12) Uani 1 1 d D
H3A H 0.597(3) 0.759(5) 0.2491(11) 0.049(14) Uiso 1 1 d D
H3B H 0.471(6) 0.676(3) 0.2540(11) 0.049(15) Uiso 1 1 d D
O4 O -0.0024(6) 0.5714(4) 0.24540(11) 0.0702(12) Uani 1 1 d D
H4A H 0.103(4) 0.587(8) 0.2485(17) 0.11(3) Uiso 1 1 d D
H4B H -0.051(11) 0.632(6) 0.2543(19) 0.15(4) Uiso 1 1 d D
N1 N 0.2309(5) 0.8531(4) 0.20583(9) 0.0460(10) Uani 1 1 d .
H1 H 0.3223 0.8483 0.2178 0.055 Uiso 1 1 calc R
N2 N 0.7301(5) 0.4637(4) 0.20772(8) 0.0415(9) Uani 1 1 d .
H2 H 0.8205 0.4703 0.2199 0.050 Uiso 1 1 calc R
C1 C 0.0111(5) 0.9861(4) 0.15333(10) 0.0377(10) Uani 1 1 d .
C2 C -0.1326(6) 1.0007(5) 0.13313(11) 0.0463(12) Uani 1 1 d .
H2A H -0.1193 1.0086 0.1111 0.056 Uiso 1 1 calc R
C3 C -0.2935(6) 1.0038(5) 0.14488(13) 0.0541(13) Uani 1 1 d .
H3 H -0.3879 1.0123 0.1309 0.065 Uiso 1 1 calc R
C4 C -0.3153(6) 0.9943(5) 0.17712(13) 0.0553(13) Uani 1 1 d .
H4 H -0.4242 0.9987 0.1851 0.066 Uiso 1 1 calc R
C5 C -0.1763(6) 0.9781(5) 0.19790(12) 0.0508(13) Uani 1 1 d .
H5 H -0.1915 0.9710 0.2198 0.061 Uiso 1 1 calc R
C6 C -0.0129(5) 0.9724(4) 0.18604(10) 0.0395(10) Uani 1 1 d .
C7 C 0.1346(5) 0.9527(5) 0.20941(10) 0.0413(11) Uani 1 1 d .
C8 C 0.1973(6) 0.7508(4) 0.18354(11) 0.0445(11) Uani 1 1 d .
H8A H 0.0759 0.7481 0.1782 0.053 Uiso 1 1 calc R
H8B H 0.2279 0.6738 0.1942 0.053 Uiso 1 1 calc R
C9 C 0.2935(6) 0.7596(4) 0.15259(11) 0.0415(11) Uani 1 1 d .
H9 H 0.4140 0.7735 0.1586 0.050 Uiso 1 1 calc R
C10 C 0.2830(6) 0.6409(5) 0.13254(12) 0.0480(12) Uani 1 1 d .
H10A H 0.3721 0.5834 0.1394 0.058 Uiso 1 1 calc R
H10B H 0.1731 0.6011 0.1346 0.058 Uiso 1 1 calc R
C11 C 0.3066(6) 0.6827(5) 0.09811(12) 0.0523(13) Uani 1 1 d .
H11A H 0.2350 0.6350 0.0832 0.063 Uiso 1 1 calc R
H11B H 0.4246 0.6741 0.0923 0.063 Uiso 1 1 calc R
C12 C 0.2523(6) 0.8201(5) 0.09812(11) 0.0470(12) Uani 1 1 d .
C13 C 0.2406(5) 0.8582(4) 0.12826(11) 0.0393(10) Uani 1 1 d .
C14 C 0.1873(6) 0.9840(4) 0.13934(11) 0.0425(11) Uani 1 1 d .
H14A H 0.1884 1.0408 0.1213 0.051 Uiso 1 1 calc R
H14B H 0.2700 1.0134 0.1555 0.051 Uiso 1 1 calc R
C15 C 0.0216(12) 0.8567(10) 0.03845(19) 0.132(3) Uani 1 1 d U
H15A H 0.0027 0.7694 0.0406 0.197 Uiso 1 1 calc R
H15B H 0.0226 0.8780 0.0161 0.197 Uiso 1 1 calc R
H15C H -0.0682 0.9012 0.0484 0.197 Uiso 1 1 calc R
C16 C 0.4061(13) 0.8438(11) 0.03346(19) 0.138(3) Uani 1 1 d U
H16A H 0.5138 0.8606 0.0443 0.207 Uiso 1 1 calc R
H16B H 0.4006 0.8859 0.0132 0.207 Uiso 1 1 calc R
H16C H 0.3945 0.7563 0.0300 0.207 Uiso 1 1 calc R
C17 C 0.2441(12) 1.0695(8) 0.05936(17) 0.110(3) Uani 1 1 d U
H17A H 0.1431 1.1024 0.0685 0.165 Uiso 1 1 calc R
H17B H 0.2533 1.1004 0.0379 0.165 Uiso 1 1 calc R
H17C H 0.3424 1.0943 0.0722 0.165 Uiso 1 1 calc R
C18 C 0.5105(5) 0.3252(4) 0.15619(10) 0.0377(10) Uani 1 1 d .
C19 C 0.3665(6) 0.3041(5) 0.13631(11) 0.0466(12) Uani 1 1 d .
H19 H 0.3799 0.2899 0.1145 0.056 Uiso 1 1 calc R
C20 C 0.2052(6) 0.3039(5) 0.14809(12) 0.0500(12) Uani 1 1 d .
H20 H 0.1107 0.2918 0.1343 0.060 Uiso 1 1 calc R
C21 C 0.1840(6) 0.3215(5) 0.18024(12) 0.0523(13) Uani 1 1 d .
H21 H 0.0749 0.3210 0.1882 0.063 Uiso 1 1 calc R
C22 C 0.3228(6) 0.3398(5) 0.20066(11) 0.0485(12) Uani 1 1 d .
H22 H 0.3082 0.3495 0.2226 0.058 Uiso 1 1 calc R
C23 C 0.4855(5) 0.3438(4) 0.18857(10) 0.0377(10) Uani 1 1 d .
C24 C 0.6343(6) 0.3637(5) 0.21175(10) 0.0417(11) Uani 1 1 d .
C25 C 0.6970(6) 0.5630(5) 0.18471(10) 0.0438(11) Uani 1 1 d .
H25A H 0.7270 0.6413 0.1948 0.053 Uiso 1 1 calc R
H25B H 0.5758 0.5650 0.1792 0.053 Uiso 1 1 calc R
C26 C 0.7944(6) 0.5507(4) 0.15406(11) 0.0424(11) Uani 1 1 d .
H26 H 0.9150 0.5369 0.1600 0.051 Uiso 1 1 calc R
C27 C 0.7812(6) 0.6676(5) 0.13314(12) 0.0519(13) Uani 1 1 d .
H27A H 0.6708 0.7068 0.1350 0.062 Uiso 1 1 calc R
H27B H 0.8696 0.7266 0.1395 0.062 Uiso 1 1 calc R
C28 C 0.8044(7) 0.6226(6) 0.09912(12) 0.0579(14) Uani 1 1 d .
H28A H 0.9226 0.6294 0.0934 0.069 Uiso 1 1 calc R
H28B H 0.7340 0.6699 0.0839 0.069 Uiso 1 1 calc R
C29 C 0.7478(6) 0.4873(5) 0.09978(12) 0.0521(13) Uani 1 1 d .
C30 C 0.7376(5) 0.4504(5) 0.13040(10) 0.0408(11) Uani 1 1 d .
C31 C 0.6857(6) 0.3235(4) 0.14217(11) 0.0438(11) Uani 1 1 d .
H31A H 0.6858 0.2655 0.1244 0.053 Uiso 1 1 calc R
H31B H 0.7686 0.2952 0.1584 0.053 Uiso 1 1 calc R
C32 C 0.7529(13) 0.2300(8) 0.06363(18) 0.123(3) Uani 1 1 d U
H32A H 0.8670 0.2140 0.0717 0.185 Uiso 1 1 calc R
H32B H 0.7367 0.1938 0.0427 0.185 Uiso 1 1 calc R
H32C H 0.6730 0.1945 0.0779 0.185 Uiso 1 1 calc R
C33 C 0.4906(12) 0.4153(10) 0.04514(19) 0.126(3) Uani 1 1 d U
H33A H 0.4147 0.3895 0.0614 0.189 Uiso 1 1 calc R
H33B H 0.4740 0.3639 0.0265 0.189 Uiso 1 1 calc R
H33C H 0.4673 0.4999 0.0395 0.189 Uiso 1 1 calc R
C34 C 0.8532(15) 0.4728(12) 0.0320(2) 0.162(4) Uani 1 1 d U
H34A H 0.8232 0.5585 0.0297 0.243 Uiso 1 1 calc R
H34B H 0.8382 0.4318 0.0117 0.243 Uiso 1 1 calc R
H34C H 0.9703 0.4662 0.0394 0.243 Uiso 1 1 calc R

loop_
_atom_site_aniso_label
_atom_site_aniso_U_11
_atom_site_aniso_U_22
_atom_site_aniso_U_33
_atom_site_aniso_U_23
_atom_site_aniso_U_13
_atom_site_aniso_U_12
Si1 0.0894(12) 0.0595(11) 0.0537(9) 0.0037(8) 0.0094(8) -0.0032(10)
Si2 0.1052(14) 0.0721(13) 0.0501(9) -0.0008(8) 0.0174(8) 0.0100(11)
O1 0.0469(19) 0.058(2) 0.057(2) -0.0138(18) -0.0080(15) 0.0032(18)
O2 0.0477(19) 0.056(2) 0.058(2) 0.0137(18) -0.0095(15) -0.0080(18)
O3 0.043(2) 0.065(3) 0.096(3) 0.024(2) -0.014(2) -0.003(2)
O4 0.053(2) 0.053(3) 0.104(3) -0.030(2) -0.020(2) 0.001(2)
N1 0.040(2) 0.048(3) 0.049(2) 0.0007(19) -0.0087(17) 0.004(2)
N2 0.037(2) 0.037(2) 0.049(2) -0.0001(17) -0.0076(16) -0.0031(18)
C1 0.039(2) 0.021(2) 0.054(3) 0.0001(19) 0.0013(19) 0.001(2)
C2 0.053(3) 0.032(3) 0.053(3) 0.003(2) -0.010(2) 0.012(2)
C3 0.039(3) 0.043(3) 0.079(4) 0.000(3) -0.016(2) 0.006(2)
C4 0.037(3) 0.048(3) 0.080(4) 0.000(3) -0.002(2) 0.004(2)
C5 0.043(3) 0.054(3) 0.056(3) 0.001(2) 0.006(2) 0.006(3)
C6 0.038(2) 0.033(3) 0.048(2) -0.003(2) -0.0002(18) 0.002(2)
C7 0.033(2) 0.046(3) 0.045(2) 0.002(2) 0.0020(18) -0.002(2)
C8 0.047(3) 0.028(2) 0.058(3) 0.003(2) -0.006(2) 0.005(2)
C9 0.032(2) 0.032(3) 0.060(3) 0.001(2) -0.0036(19) 0.003(2)
C10 0.042(3) 0.030(3) 0.071(3) -0.004(2) -0.006(2) 0.004(2)
C11 0.045(3) 0.046(3) 0.066(3) -0.016(2) 0.005(2) 0.007(2)
C12 0.043(3) 0.041(3) 0.057(3) 0.000(2) 0.007(2) 0.004(2)
C13 0.033(2) 0.032(3) 0.054(3) 0.000(2) 0.0042(19) 0.002(2)
C14 0.046(3) 0.032(3) 0.049(3) 0.005(2) 0.006(2) 0.001(2)
C15 0.162(7) 0.133(7) 0.097(5) 0.034(5) -0.042(5) -0.045(6)
C16 0.181(8) 0.143(8) 0.094(5) 0.011(5) 0.059(5) 0.026(6)
C17 0.170(7) 0.082(5) 0.079(4) 0.020(4) 0.016(4) -0.014(5)
C18 0.041(2) 0.024(2) 0.048(2) 0.0011(19) 0.0009(19) -0.006(2)
C19 0.058(3) 0.036(3) 0.045(3) -0.001(2) -0.003(2) -0.002(2)
C20 0.046(3) 0.036(3) 0.067(3) 0.002(2) -0.014(2) -0.007(2)
C21 0.027(2) 0.060(4) 0.070(3) 0.005(3) 0.003(2) -0.002(2)
C22 0.038(3) 0.056(3) 0.052(3) 0.001(2) 0.005(2) 0.003(2)
C23 0.034(2) 0.031(2) 0.047(2) 0.0010(19) -0.0011(18) -0.002(2)
C24 0.035(2) 0.046(3) 0.045(2) -0.003(2) 0.0027(18) 0.004(2)
C25 0.041(3) 0.036(3) 0.053(3) -0.007(2) -0.004(2) 0.001(2)
C26 0.033(2) 0.033(3) 0.061(3) 0.004(2) -0.003(2) -0.004(2)
C27 0.043(3) 0.040(3) 0.072(3) 0.009(2) -0.005(2) -0.009(2)
C28 0.047(3) 0.060(4) 0.066(3) 0.019(3) 0.005(2) -0.006(3)
C29 0.044(3) 0.053(3) 0.061(3) 0.004(3) 0.010(2) 0.000(3)
C30 0.035(2) 0.038(3) 0.051(3) 0.001(2) 0.0099(19) 0.000(2)
C31 0.050(3) 0.028(3) 0.054(3) -0.006(2) 0.011(2) 0.000(2)
C32 0.192(7) 0.093(6) 0.085(5) -0.023(4) 0.009(5) 0.036(6)
C33 0.159(7) 0.133(7) 0.085(5) -0.017(5) -0.019(5) 0.004(6)
C34 0.215(8) 0.170(9) 0.106(6) -0.025(6) 0.067(6) -0.056(7)

loop_
_atom_type_symbol
_atom_type_description
_atom_type_scat_dispersion_real
_atom_type_scat_dispersion_imag
_atom_type_scat_source
C C 0.0033 0.0016 'International Tables Vol C Tables 4.2.6.8 and 6.1.1.4'
H H 0.0000 0.0000 'International Tables Vol C Tables 4.2.6.8 and 6.1.1.4'
N N 0.0061 0.0033 'International Tables Vol C Tables 4.2.6.8 and 6.1.1.4'
O O 0.0106 0.0060 'International Tables Vol C Tables 4.2.6.8 and 6.1.1.4'
Si Si 0.0817 0.0704 'International Tables Vol C Tables 4.2.6.8 and 6.1.1.4'

loop_
_geom_angle_atom_site_label_1
_geom_angle_atom_site_label_2
_geom_angle_atom_site_label_3
_geom_angle
C17 Si1 C16 107.0(5)
C17 Si1 C12 115.7(3)
C16 Si1 C12 108.0(3)
C17 Si1 C15 107.4(5)
C16 Si1 C15 109.3(5)
C12 Si1 C15 109.3(3)
C34 Si2 C32 111.9(5)
C34 Si2 C29 107.6(4)
C32 Si2 C29 115.2(3)
C34 Si2 C33 107.7(5)
C32 Si2 C33 103.8(5)
C29 Si2 C33 110.4(3)
H3A O3 H3B 106(5)
H4A O4 H4B 103(8)
C7 N1 C8 126.5(4)
C7 N1 H1 116.7
C8 N1 H1 116.7
C24 N2 C25 126.5(4)
C24 N2 H2 116.8
C25 N2 H2 116.8
C2 C1 C6 118.0(4)
C2 C1 C14 119.8(4)
C6 C1 C14 122.2(4)
C3 C2 C1 121.5(5)
C3 C2 H2A 119.3
C1 C2 H2A 119.3
C4 C3 C2 120.1(5)
C4 C3 H3 120.0
C2 C3 H3 120.0
C3 C4 C5 120.2(5)
C3 C4 H4 119.9
C5 C4 H4 119.9
C4 C5 C6 120.0(5)
C4 C5 H5 120.0
C6 C5 H5 120.0
C1 C6 C5 120.2(4)
C1 C6 C7 121.5(4)
C5 C6 C7 118.3(4)
O1 C7 N1 121.8(4)
O1 C7 C6 120.1(4)
N1 C7 C6 118.1(4)
N1 C8 C9 114.1(4)
N1 C8 H8A 108.7
C9 C8 H8A 108.7
N1 C8 H8B 108.7
C9 C8 H8B 108.7
H8A C8 H8B 107.6
C13 C9 C8 118.6(4)
C13 C9 C10 102.5(4)
C8 C9 C10 113.1(4)
C13 C9 H9 107.4
C8 C9 H9 107.4
C10 C9 H9 107.4
C11 C10 C9 105.1(4)
C11 C10 H10A 110.7
C9 C10 H10A 110.7
C11 C10 H10B 110.7
C9 C10 H10B 110.7
H10A C10 H10B 108.8
C10 C11 C12 104.0(4)
C10 C11 H11A 111.0
C12 C11 H11A 111.0
C10 C11 H11B 111.0
C12 C11 H11B 111.0
H11A C11 H11B 109.0
C13 C12 C11 109.1(4)
C13 C12 Si1 133.8(4)
C11 C12 Si1 117.0(3)
C12 C13 C14 127.0(4)
C12 C13 C9 112.8(4)
C14 C13 C9 120.2(4)
C13 C14 C1 113.5(4)
C13 C14 H14A 108.9
C1 C14 H14A 108.9
C13 C14 H14B 108.9
C1 C14 H14B 108.9
H14A C14 H14B 107.7
Si1 C15 H15A 109.5
Si1 C15 H15B 109.5
H15A C15 H15B 109.5
Si1 C15 H15C 109.5
H15A C15 H15C 109.5
H15B C15 H15C 109.5
Si1 C16 H16A 109.5
Si1 C16 H16B 109.5
H16A C16 H16B 109.5
Si1 C16 H16C 109.5
H16A C16 H16C 109.5
H16B C16 H16C 109.5
Si1 C17 H17A 109.5
Si1 C17 H17B 109.5
H17A C17 H17B 109.5
Si1 C17 H17C 109.5
H17A C17 H17C 109.5
H17B C17 H17C 109.5
C23 C18 C19 117.4(4)
C23 C18 C31 122.8(4)
C19 C18 C31 119.7(4)
C20 C19 C18 121.6(4)
C20 C19 H19 119.2
C18 C19 H19 119.2
C21 C20 C19 119.8(4)
C21 C20 H20 120.1
C19 C20 H20 120.1
C20 C21 C22 120.3(4)
C20 C21 H21 119.9
C22 C21 H21 119.9
C21 C22 C23 119.9(4)
C21 C22 H22 120.1
C23 C22 H22 120.1
C18 C23 C22 121.0(4)
C18 C23 C24 120.8(4)
C22 C23 C24 118.2(4)
O2 C24 N2 121.7(4)
O2 C24 C23 120.7(4)
N2 C24 C23 117.6(4)
N2 C25 C26 114.0(4)
N2 C25 H25A 108.8
C26 C25 H25A 108.8
N2 C25 H25B 108.8
C26 C25 H25B 108.8
H25A C25 H25B 107.7
C25 C26 C30 117.6(4)
C25 C26 C27 112.3(4)
C30 C26 C27 101.9(4)
C25 C26 H26 108.2
C30 C26 H26 108.2
C27 C26 H26 108.2
C28 C27 C26 105.0(4)
C28 C27 H27A 110.7
C26 C27 H27A 110.7
C28 C27 H27B 110.7
C26 C27 H27B 110.7
H27A C27 H27B 108.8
C27 C28 C29 104.2(4)
C27 C28 H28A 110.9
C29 C28 H28A 110.9
C27 C28 H28B 110.9
C29 C28 H28B 110.9
H28A C28 H28B 108.9
C30 C29 C28 109.2(5)
C30 C29 Si2 131.5(4)
C28 C29 Si2 119.2(4)
C29 C30 C31 127.0(5)
C29 C30 C26 112.3(4)
C31 C30 C26 120.7(4)
C18 C31 C30 111.9(4)
C18 C31 H31A 109.2
C30 C31 H31A 109.2
C18 C31 H31B 109.2
C30 C31 H31B 109.2
H31A C31 H31B 107.9
Si2 C32 H32A 109.5
Si2 C32 H32B 109.5
H32A C32 H32B 109.5
Si2 C32 H32C 109.5
H32A C32 H32C 109.5
H32B C32 H32C 109.5
Si2 C33 H33A 109.5
Si2 C33 H33B 109.5
H33A C33 H33B 109.5
Si2 C33 H33C 109.5
H33A C33 H33C 109.5
H33B C33 H33C 109.5
Si2 C34 H34A 109.5
Si2 C34 H34B 109.5
H34A C34 H34B 109.5
Si2 C34 H34C 109.5
H34A C34 H34C 109.5
H34B C34 H34C 109.5

loop_
_geom_bond_atom_site_label_1
_geom_bond_atom_site_label_2
_geom_bond_distance
Si1 C17 1.847(9)
Si1 C16 1.851(8)
Si1 C12 1.864(5)
Si1 C15 1.870(8)
Si2 C34 1.813(9)
Si2 C32 1.871(9)
Si2 C29 1.875(6)
Si2 C33 1.881(9)
O1 C7 1.239(6)
O2 C24 1.236(6)
O3 H3A 0.85(2)
O3 H3B 0.85(2)
O4 H4A 0.85(2)
O4 H4B 0.85(2)
N1 C7 1.326(6)
N1 C8 1.461(6)
N1 H1 0.8600
N2 C24 1.331(6)
N2 C25 1.457(6)
N2 H2 0.8600
C1 C2 1.390(6)
C1 C6 1.391(6)
C1 C14 1.521(6)
C2 C3 1.372(7)
C2 H2A 0.9300
C3 C4 1.365(7)
C3 H3 0.9300
C4 C5 1.378(7)
C4 H4 0.9300
C5 C6 1.393(6)
C5 H5 0.9300
C6 C7 1.499(6)
C8 C9 1.522(6)
C8 H8A 0.9700
C8 H8B 0.9700
C9 C13 1.518(6)
C9 C10 1.531(7)
C9 H9 0.9800
C10 C11 1.522(7)
C10 H10A 0.9700
C10 H10B 0.9700
C11 C12 1.546(7)
C11 H11A 0.9700
C11 H11B 0.9700
C12 C13 1.328(6)
C13 C14 1.501(6)
C14 H14A 0.9700
C14 H14B 0.9700
C15 H15A 0.9600
C15 H15B 0.9600
C15 H15C 0.9600
C16 H16A 0.9600
C16 H16B 0.9600
C16 H16C 0.9600
C17 H17A 0.9600
C17 H17B 0.9600
C17 H17C 0.9600
C18 C23 1.386(6)
C18 C19 1.394(6)
C18 C31 1.514(6)
C19 C20 1.375(7)
C19 H19 0.9300
C20 C21 1.370(7)
C20 H20 0.9300
C21 C22 1.371(7)
C21 H21 0.9300
C22 C23 1.391(6)
C22 H22 0.9300
C23 C24 1.502(6)
C25 C26 1.519(6)
C25 H25A 0.9700
C25 H25B 0.9700
C26 C30 1.520(6)
C26 C27 1.537(7)
C26 H26 0.9800
C27 C28 1.516(7)
C27 H27A 0.9700
C27 H27B 0.9700
C28 C29 1.529(8)
C28 H28A 0.9700
C28 H28B 0.9700
C29 C30 1.342(6)
C30 C31 1.517(6)
C31 H31A 0.9700
C31 H31B 0.9700
C32 H32A 0.9600
C32 H32B 0.9600
C32 H32C 0.9600
C33 H33A 0.9600
C33 H33B 0.9600
C33 H33C 0.9600
C34 H34A 0.9600
C34 H34B 0.9600
C34 H34C 0.9600
